data_1502211
loop_
_publ_author_name
'Bai, Xinyan'
'Barnes, Charles'
'Pascal, Jr, Robert A'
'Chen, Xueyi'
'Dias, Jerry Ray'

_publ_section_title
;
 Bile acid-based cage compounds with lipophilic outer shells and inner
 cavities.
;
_journal_issue 12
_journal_name_full 'Organic letters'
_journal_page_first 3064
_journal_page_last 3067
_journal_paper_doi 10.1021/ol200953h
_journal_volume 13
_journal_year 2011
_chemical_absolute_configuration rm
_chemical_compound_source 'chemical synthesis'
_chemical_formula_moiety '(C58 H88 O8), 0.525(C1 H1 Cl3), 0.475(C3 H6 O1)'
_chemical_formula_sum 'C59.95 H91.375 Cl1.575 O8.475'
_chemical_formula_weight 1003.54
_chemical_name_systematic
; 
 cyclobis[7-O-(4-pentenoyl)chenodeoxycholate] chloroform-acetone solvate 
;
_space_group_IT_number 20
_symmetry_cell_setting orthorhombic
_symmetry_Int_Tables_number 20
_symmetry_space_group_name_Hall 'C 2c 2'
_symmetry_space_group_name_H-M 'C 2 2 21'
_atom_sites_solution_hydrogens geom
_atom_sites_solution_primary direct
_atom_sites_solution_secondary difmap
_cell_angle_alpha 90.00
_cell_angle_beta 90.00
_cell_angle_gamma 90.00
_cell_formula_units_Z 8
_cell_length_a 18.3457(9)
_cell_length_b 24.3333(12)
_cell_length_c 24.9713(12)
_cell_measurement_reflns_used 39691
_cell_measurement_temperature 173(2)
_cell_measurement_theta_max 27.16
_cell_measurement_theta_min 1.39
_cell_volume 11147.5(9)
_computing_cell_refinement 'SAINT (Bruker AXS, 1998)'
_computing_data_collection 'SMART (Bruker AXS, 1998)'
_computing_data_reduction 'SAINT (Bruker AXS, 1998)'
_computing_molecular_graphics 'Siemens SHELXTL (Sheldrick, 1996)'
_computing_publication_material 'Siemens SHELXTL (Sheldrick, 1996)'
_computing_structure_refinement 'Siemens SHELXTL (Sheldrick, 1996)'
_computing_structure_solution 'SHELXS-97 (Sheldrick, 1997)'
_diffrn_ambient_temperature 173(2)
_diffrn_measured_fraction_theta_full 0.998
_diffrn_measured_fraction_theta_max 0.998
_diffrn_measurement_device_type 'Bruker SMART CCD area detector'
_diffrn_measurement_method 'omega scans'
_diffrn_radiation_monochromator graphite
_diffrn_radiation_source 'fine-focus sealed tube'
_diffrn_radiation_type MoK\a
_diffrn_radiation_wavelength 0.71073
_diffrn_reflns_av_R_equivalents 0.0578
_diffrn_reflns_av_sigmaI/netI 0.0738
_diffrn_reflns_limit_h_max 23
_diffrn_reflns_limit_h_min -23
_diffrn_reflns_limit_k_max 31
_diffrn_reflns_limit_k_min -26
_diffrn_reflns_limit_l_max 32
_diffrn_reflns_limit_l_min -32
_diffrn_reflns_number 39691
_diffrn_reflns_theta_full 27.16
_diffrn_reflns_theta_max 27.16
_diffrn_reflns_theta_min 1.39
_exptl_absorpt_coefficient_mu 0.150
_exptl_absorpt_correction_T_max 0.95
_exptl_absorpt_correction_T_min 0.75
_exptl_absorpt_correction_type multi-scan
_exptl_absorpt_process_details
;
 Data were corrected for decay and absorption using the program SADABS 
 (Sheldrick, G. M. (2003). SADABS. Version 2.10. University of
 G\"ottingen, Germany).
;
_exptl_crystal_density_diffrn 1.196
_exptl_crystal_density_method 'not measured'
_exptl_crystal_F_000 4365
_exptl_crystal_size_max 0.45
_exptl_crystal_size_mid 0.40
_exptl_crystal_size_min 0.25
_refine_diff_density_max 0.336
_refine_diff_density_min -0.297
_refine_diff_density_rms 0.048
_refine_ls_abs_structure_details 'Flack (1983), 5680 Friedel pairs'
_refine_ls_abs_structure_Flack 0.09(11)
_refine_ls_extinction_method none
_refine_ls_goodness_of_fit_gt 1.127
_refine_ls_goodness_of_fit_ref 1.060
_refine_ls_hydrogen_treatment constr
_refine_ls_matrix_type full
_refine_ls_number_parameters 736
_refine_ls_number_reflns 12343
_refine_ls_number_restraints 286
_refine_ls_restrained_S_all 1.069
_refine_ls_restrained_S_gt 1.132
_refine_ls_R_factor_all 0.1299
_refine_ls_R_factor_gt 0.0614
_refine_ls_shift/esd_max 0.000
_refine_ls_shift/esd_mean 0.000
_refine_ls_structure_factor_coef Fsqd
_refine_ls_weighting_details 'w=1/[\s^2^(Fo^2^)+(0.0496P)^2^+14.0462P] where P=(Fo^2^+2Fc^2^)/3'
_refine_ls_weighting_scheme calc
_refine_ls_wR_factor_gt 0.1296
_refine_ls_wR_factor_ref 0.1637
_reflns_number_gt 7163
_reflns_number_total 12346
_reflns_threshold_expression >2sigma(I)
_cod_data_source_file ol200953h_si_005.cif
_cod_data_source_block dias2f
_cod_depositor_comments
;
The following automatic conversions were performed:

'_symmetry_cell_setting' value 'Orthorhombic' changed to
'orthorhombic' according to
/home/saulius/struct/CIF-dictionaries/cif_core.dic dictionary named
'cif_core.dic' version 2.4.1 from 2010-06-29.

Automatic conversion script
Id: cif_fix_values 1715 2011-07-08 13:25:40Z adriana 
;
_cod_original_formula_sum 'C59.950 H91.375 Cl1.575 O8.475'
_cod_database_code 1502211

loop_
_symmetry_equiv_pos_as_xyz
'x, y, z'
'-x, -y, z+1/2'
'x, -y, -z'
'-x, y, -z+1/2'
'x+1/2, y+1/2, z'
'-x+1/2, -y+1/2, z+1/2'
'x+1/2, -y+1/2, -z'
'-x+1/2, y+1/2, -z+1/2'

loop_
_atom_site_aniso_label
_atom_site_aniso_U_11
_atom_site_aniso_U_22
_atom_site_aniso_U_33
_atom_site_aniso_U_23
_atom_site_aniso_U_13
_atom_site_aniso_U_12
C1 0.047(2) 0.059(3) 0.047(2) -0.008(2) 0.009(2) 0.003(2)
C2 0.047(2) 0.050(2) 0.048(2) -0.011(2) 0.013(2) -0.001(2)
C3 0.042(2) 0.040(2) 0.060(3) 0.001(2) 0.006(2) 0.000(2)
C4 0.042(2) 0.046(2) 0.054(3) -0.008(2) -0.002(2) -0.001(2)
C5 0.034(2) 0.042(2) 0.057(3) -0.004(2) 0.005(2) -0.011(2)
C6 0.045(2) 0.034(2) 0.054(3) -0.004(2) -0.001(2) -0.011(2)
C7 0.045(2) 0.025(2) 0.046(2) 0.002(2) -0.001(2) -0.004(2)
C8 0.051(2) 0.022(2) 0.035(2) 0.0005(14) 0.002(2) -0.0004(15)
C9 0.041(2) 0.030(2) 0.040(2) -0.002(2) 0.005(2) -0.004(2)
C10 0.048(2) 0.037(2) 0.049(2) 0.002(2) 0.012(2) -0.006(2)
C11 0.052(2) 0.046(2) 0.031(2) -0.007(2) 0.006(2) 0.003(2)
C12 0.040(2) 0.050(2) 0.042(2) -0.009(2) -0.001(2) -0.002(2)
C13 0.047(2) 0.028(2) 0.035(2) -0.001(2) 0.000(2) 0.002(2)
C14 0.042(2) 0.025(2) 0.031(2) -0.0049(14) -0.002(2) 0.0013(15)
C15 0.049(2) 0.037(2) 0.044(2) -0.011(2) 0.000(2) 0.006(2)
C16 0.054(3) 0.039(2) 0.045(2) -0.012(2) 0.002(2) 0.013(2)
C17 0.043(2) 0.032(2) 0.037(2) -0.004(2) -0.003(2) 0.006(2)
C18 0.058(3) 0.042(2) 0.052(3) 0.007(2) -0.002(2) 0.004(2)
C19 0.061(3) 0.055(3) 0.063(3) 0.012(2) 0.009(2) -0.009(2)
C20 0.048(2) 0.045(2) 0.049(2) 0.003(2) -0.005(2) 0.009(2)
C21 0.045(2) 0.075(3) 0.045(2) -0.006(2) -0.007(2) -0.008(2)
C22 0.041(2) 0.059(3) 0.057(3) -0.009(2) -0.004(2) 0.012(2)
C23 0.036(2) 0.066(3) 0.055(3) -0.007(2) 0.004(2) 0.002(2)
C24 0.034(2) 0.062(3) 0.049(3) 0.001(2) 0.004(2) 0.001(2)
O1 0.049(2) 0.060(2) 0.089(2) -0.003(2) -0.017(2) 0.0060(15)
O2 0.036(2) 0.060(2) 0.054(2) -0.0023(14) -0.0036(13) 0.0100(13)
O4 0.047(2) 0.0297(13) 0.052(2) 0.0030(12) -0.0075(13) -0.0060(11)
C25 0.103(4) 0.063(3) 0.058(3) 0.010(2) -0.036(3) -0.030(3)
O3 0.100(9) 0.118(9) 0.034(6) 0.003(5) -0.023(6) -0.071(7)
C26 0.072(9) 0.086(7) 0.069(8) 0.027(6) -0.025(7) -0.024(6)
C27 0.140(11) 0.072(7) 0.109(9) 0.041(7) -0.011(8) -0.014(9)
C28 0.241(15) 0.064(12) 0.098(9) 0.020(7) -0.057(10) -0.058(12)
C29 0.251(23) 0.063(11) 0.129(11) -0.011(10) 0.010(13) -0.087(15)
O3* 0.219(18) 0.070(5) 0.064(7) -0.003(4) -0.020(9) -0.045(7)
C26* 0.095(8) 0.063(5) 0.076(6) 0.025(5) -0.027(6) -0.040(5)
C27* 0.162(10) 0.076(7) 0.091(6) 0.025(5) -0.048(7) -0.074(7)
C28* 0.179(10) 0.056(8) 0.097(8) 0.021(6) -0.039(7) -0.037(8)
C29* 0.304(21) 0.125(12) 0.144(12) 0.062(10) -0.138(14) -0.136(15)
C31 0.040(2) 0.060(3) 0.040(2) -0.007(2) -0.009(2) 0.001(2)
C32 0.042(2) 0.056(2) 0.039(2) 0.006(2) -0.008(2) 0.010(2)
C33 0.035(2) 0.062(3) 0.051(2) 0.000(2) -0.005(2) 0.002(2)
C34 0.039(2) 0.065(3) 0.034(2) 0.006(2) 0.008(2) 0.003(2)
C35 0.031(2) 0.059(3) 0.052(2) 0.009(2) -0.001(2) -0.011(2)
C36 0.039(2) 0.051(2) 0.046(2) 0.009(2) 0.005(2) -0.012(2)
C37 0.042(2) 0.036(2) 0.039(2) 0.006(2) 0.001(2) -0.009(2)
C38 0.032(2) 0.033(2) 0.032(2) 0.0067(15) 0.0002(15) -0.0045(15)
C39 0.035(2) 0.034(2) 0.034(2) 0.003(2) 0.004(2) -0.0043(15)
C40 0.040(2) 0.047(2) 0.035(2) 0.004(2) -0.007(2) -0.009(2)
C41 0.042(2) 0.060(2) 0.030(2) 0.004(2) -0.002(2) 0.008(2)
C42 0.041(2) 0.049(2) 0.031(2) 0.008(2) 0.009(2) 0.003(2)
C43 0.036(2) 0.029(2) 0.038(2) 0.0040(15) 0.003(2) -0.0020(15)
C44 0.035(2) 0.031(2) 0.034(2) 0.0067(15) 0.002(2) -0.0053(15)
C45 0.037(2) 0.040(2) 0.040(2) 0.012(2) -0.004(2) 0.000(2)
C46 0.037(2) 0.035(2) 0.048(2) 0.007(2) -0.002(2) 0.004(2)
C47 0.033(2) 0.030(2) 0.043(2) 0.001(2) 0.008(2) 0.0005(15)
C48 0.046(2) 0.045(2) 0.048(2) -0.007(2) -0.002(2) 0.000(2)
C49 0.057(3) 0.055(3) 0.058(3) -0.004(2) -0.013(2) -0.017(2)
C50 0.036(2) 0.033(2) 0.053(2) -0.007(2) 0.011(2) 0.006(2)
C51 0.047(3) 0.063(3) 0.051(3) 0.006(2) 0.017(2) -0.001(2)
C52 0.035(2) 0.046(2) 0.063(3) 0.003(2) 0.005(2) 0.005(2)
C53 0.035(2) 0.045(2) 0.074(3) -0.006(2) -0.001(2) 0.000(2)
C54 0.033(2) 0.040(2) 0.081(3) -0.007(2) 0.008(2) -0.002(2)
O5 0.058(2) 0.057(2) 0.119(3) 0.016(2) 0.045(2) 0.010(2)
O6 0.0378(15) 0.0411(15) 0.063(2) -0.0042(13) 0.0092(13) 0.0048(12)
O7 0.085(2) 0.047(2) 0.043(2) 0.0114(13) 0.011(2) -0.018(2)
O8 0.0370(14) 0.0354(13) 0.0325(13) 0.0075(11) 0.0062(11) -0.0049(10)
C55 0.040(2) 0.044(2) 0.036(2) 0.010(2) 0.005(2) -0.001(2)
C56 0.075(3) 0.047(2) 0.050(2) 0.010(2) 0.006(2) -0.004(2)
C57 0.063(3) 0.059(3) 0.061(3) -0.010(2) 0.006(2) 0.005(2)
C58 0.063(4) 0.145(6) 0.077(4) -0.008(4) 0.003(3) 0.037(4)
C59 0.199(8) 0.133(6) 0.073(4) 0.008(4) 0.011(5) 0.102(6)
C1S 0.024(5) 0.146(9) 0.036(5) -0.020(5) -0.024(4) 0.028(5)
Cl1S 0.057(2) 0.0473(14) 0.058(2) -0.0071(12) -0.014(2) 0.0098(12)
Cl2S 0.059(2) 0.070(3) 0.089(3) 0.033(2) -0.008(2) 0.009(2)
Cl3S 0.086(2) 0.0482(15) 0.176(3) -0.043(2) -0.061(2) 0.0275(14)
O1T 0.093(7) 0.058(5) 0.150(8) 0.018(5) -0.040(6) 0.016(5)
C1T 0.099(11) 0.227(20) 0.177(14) -0.080(16) 0.025(12) -0.028(14)
C2T 0.076(8) 0.132(11) 0.148(10) 0.007(10) -0.008(7) 0.010(9)
C3T 0.081(8) 0.247(19) 0.152(13) 0.095(14) -0.034(8) 0.027(12)
C1U 0.041(16) 0.078(13) 0.072(17) -0.002(9) -0.039(14) -0.018(16)
Cl1U 0.057(2) 0.0473(14) 0.058(2) -0.0071(12) -0.014(2) 0.0098(12)
Cl2U 0.097(12) 0.050(7) 0.043(8) 0.014(7) -0.036(8) -0.039(8)
Cl3U 0.052(13) 0.035(9) 0.079(17) -0.002(9) -0.039(12) 0.028(9)

loop_
_atom_site_label
_atom_site_type_symbol
_atom_site_fract_x
_atom_site_fract_y
_atom_site_fract_z
_atom_site_U_iso_or_equiv
_atom_site_thermal_displace_type
_atom_site_occupancy
_atom_site_calc_flag
_atom_site_refinement_flags
_atom_site_disorder_group
C1 C 0.5609(2) 0.7035(2) 0.4560(2) 0.0507(10) Uani 1 d . .
H1A H 0.5127 0.6920 0.4700 0.061 Uiso 1 calc R .
H1B H 0.5939 0.7082 0.4870 0.061 Uiso 1 calc R .
C2 C 0.5525(2) 0.7587(2) 0.4277(2) 0.0486(10) Uani 1 d . .
H2A H 0.5323 0.7862 0.4529 0.058 Uiso 1 calc R .
H2B H 0.6007 0.7719 0.4154 0.058 Uiso 1 calc R .
C3 C 0.5024(2) 0.7522(2) 0.3807(2) 0.0470(10) Uani 1 d . .
H3 H 0.4528 0.7411 0.3934 0.056 Uiso 1 calc R .
C4 C 0.5313(2) 0.7096(2) 0.3425(2) 0.0473(10) Uani 1 d . .
H4A H 0.5785 0.7224 0.3279 0.057 Uiso 1 calc R .
H4B H 0.4969 0.7056 0.3123 0.057 Uiso 1 calc R .
C5 C 0.5423(2) 0.6531(2) 0.3695(2) 0.0442(10) Uani 1 d . .
H5 H 0.4932 0.6402 0.3817 0.053 Uiso 1 calc R .
C6 C 0.5705(2) 0.61090(15) 0.3291(2) 0.0445(10) Uani 1 d . .
H6A H 0.5632 0.57365 0.3442 0.053 Uiso 1 calc R .
H6B H 0.5409 0.61357 0.2961 0.053 Uiso 1 calc R .
C7 C 0.6502(2) 0.61754(14) 0.31438(15) 0.0384(9) Uani 1 d . .
H7 H 0.6663 0.58496 0.29301 0.046 Uiso 1 calc R .
C8 C 0.6990(2) 0.62325(13) 0.36345(14) 0.0358(8) Uani 1 d . .
H8 H 0.6992 0.58701 0.38235 0.043 Uiso 1 calc R .
C9 C 0.6711(2) 0.66667(14) 0.40330(14) 0.0369(8) Uani 1 d . .
H9 H 0.6723 0.70266 0.38399 0.044 Uiso 1 calc R .
C10 C 0.5912(2) 0.65704(15) 0.4197(2) 0.0445(9) Uani 1 d . .
C11 C 0.7243(2) 0.6719(2) 0.45037(14) 0.0429(9) Uani 1 d . .
H11A H 0.7227 0.6376 0.47162 0.051 Uiso 1 calc R .
H11B H 0.7078 0.7023 0.47383 0.051 Uiso 1 calc R .
C12 C 0.8036(2) 0.6829(2) 0.4338(2) 0.0440(9) Uani 1 d . .
H12A H 0.8069 0.7194 0.4164 0.053 Uiso 1 calc R .
H12B H 0.8348 0.6835 0.4661 0.053 Uiso 1 calc R .
C13 C 0.8314(2) 0.63877(13) 0.39508(14) 0.0367(8) Uani 1 d . .
C14 C 0.7773(2) 0.63653(13) 0.34814(13) 0.0326(8) Uani 1 d . .
H14 H 0.7761 0.67447 0.33276 0.039 Uiso 1 calc R .
C15 C 0.8154(2) 0.60086(15) 0.3065(2) 0.0436(9) Uani 1 d . .
H15A H 0.7987 0.61019 0.2699 0.052 Uiso 1 calc R .
H15B H 0.8060 0.56139 0.3132 0.052 Uiso 1 calc R .
C16 C 0.8964(2) 0.6143(2) 0.3136(2) 0.0461(10) Uani 1 d . .
H16A H 0.9154 0.6332 0.2814 0.055 Uiso 1 calc R .
H16B H 0.9248 0.5802 0.3192 0.055 Uiso 1 calc R .
C17 C 0.9023(2) 0.65247(14) 0.36354(14) 0.0375(8) Uani 1 d . .
H17 H 0.8974 0.69114 0.35046 0.045 Uiso 1 calc R .
C18 C 0.8389(2) 0.5827(2) 0.4241(2) 0.0507(10) Uani 1 d . .
H18A H 0.8567 0.5550 0.3988 0.076 Uiso 1 calc R .
H18B H 0.7913 0.5715 0.4381 0.076 Uiso 1 calc R .
H18C H 0.8735 0.5863 0.4539 0.076 Uiso 1 calc R .
C19 C 0.5842(3) 0.6032(2) 0.4530(2) 0.0593(12) Uani 1 d . .
H19A H 0.5332 0.5976 0.4632 0.089 Uiso 1 calc R .
H19B H 0.6142 0.6061 0.4854 0.089 Uiso 1 calc R .
H19C H 0.6009 0.5719 0.4315 0.089 Uiso 1 calc R .
C20 C 0.9763(2) 0.6482(2) 0.3918(2) 0.0470(10) Uani 1 d . .
H20 H 0.9813 0.6091 0.4035 0.056 Uiso 1 calc R .
C21 C 0.9816(2) 0.6831(2) 0.4423(2) 0.0551(11) Uani 1 d . .
H21A H 0.9402 0.6750 0.4658 0.083 Uiso 1 calc R .
H21B H 0.9809 0.7221 0.4326 0.083 Uiso 1 calc R .
H21C H 1.0272 0.6747 0.4610 0.083 Uiso 1 calc R .
C22 C 1.0398(2) 0.6593(2) 0.3535(2) 0.0523(11) Uani 1 d . .
H22A H 1.0442 0.6277 0.3288 0.063 Uiso 1 calc R .
H22B H 1.0853 0.6611 0.3748 0.063 Uiso 1 calc R .
C23 C 1.0338(2) 0.7122(2) 0.3200(2) 0.0523(11) Uani 1 d . .
H23A H 1.0736 0.7121 0.2931 0.063 Uiso 1 calc R .
H23B H 0.9871 0.7113 0.3002 0.063 Uiso 1 calc R .
C24 C 1.0377(2) 0.7645(2) 0.3508(2) 0.0485(10) Uani 1 d . .
O1 O 1.0850(2) 0.77665(12) 0.38199(13) 0.0662(9) Uani 1 d . .
O2 O 0.98255(14) 0.79810(11) 0.33809(11) 0.0500(7) Uani 1 d . .
O4 O 0.66122(13) 0.66766(9) 0.28251(10) 0.0428(6) Uani 1 d . .
C25 C 0.6545(3) 0.6653(2) 0.2298(2) 0.0744(15) Uani 1 d DU .
O3 O 0.6264(12) 0.6250(7) 0.2102(8) 0.084(5) Uani 0.418 d PDU 1
C26 C 0.6858(8) 0.7114(4) 0.1968(4) 0.076(4) Uani 0.418 d PDU 1
H26A H 0.6579 0.7150 0.1631 0.091 Uiso 0.418 calc PR 1
H26B H 0.7371 0.7030 0.1876 0.091 Uiso 0.418 calc PR 1
C27 C 0.6826(10) 0.7660(6) 0.2278(7) 0.107(5) Uani 0.418 d PDU 1
H27A H 0.6831 0.7969 0.2021 0.129 Uiso 0.418 calc PR 1
H27B H 0.6362 0.7678 0.2481 0.129 Uiso 0.418 calc PR 1
C28 C 0.7452(9) 0.7724(10) 0.2661(8) 0.134(6) Uani 0.418 d PDU 1
H28 H 0.7926 0.7608 0.2558 0.161 Uiso 0.418 calc PR 1
C29 C 0.7345(14) 0.7945(11) 0.3147(7) 0.148(8) Uani 0.418 d PDU 1
H29A H 0.6871 0.8062 0.3251 0.177 Uiso 0.418 calc PR 1
H29B H 0.7742 0.7984 0.3388 0.177 Uiso 0.418 calc PR 1
O3* O 0.6510(10) 0.6232(5) 0.2039(7) 0.118(6) Uani 0.582 d PDU 2
C26* C 0.6527(5) 0.7237(3) 0.2092(4) 0.078(3) Uani 0.582 d PDU 2
H26C H 0.6106 0.7432 0.2253 0.094 Uiso 0.582 calc PR 2
H26D H 0.6459 0.7233 0.1699 0.094 Uiso 0.582 calc PR 2
C27* C 0.7233(5) 0.7547(5) 0.2229(4) 0.109(4) Uani 0.582 d PDU 2
H27C H 0.7640 0.7281 0.2261 0.131 Uiso 0.582 calc PR 2
H27D H 0.7352 0.7805 0.1935 0.131 Uiso 0.582 calc PR 2
C28* C 0.7159(7) 0.7861(7) 0.2745(5) 0.111(4) Uani 0.582 d PDU 2
H28* H 0.6702 0.8012 0.2847 0.133 Uiso 0.582 calc PR 2
C29* C 0.7748(9) 0.7926(9) 0.3059(5) 0.191(10) Uani 0.582 d PDU 2
H29C H 0.8203 0.7774 0.2953 0.229 Uiso 0.582 calc PR 2
H29D H 0.7709 0.8123 0.3386 0.229 Uiso 0.582 calc PR 2
C31 C 0.9328(2) 0.9117(2) 0.4344(2) 0.0469(10) Uani 1 d . .
H31A H 0.9826 0.9242 0.4437 0.056 Uiso 1 calc R .
H31B H 0.9038 0.9114 0.4678 0.056 Uiso 1 calc R .
C32 C 0.9374(2) 0.8530(2) 0.41297(15) 0.0455(10) Uani 1 d . .
H32A H 0.9608 0.8289 0.43984 0.055 Uiso 1 calc R .
H32B H 0.8878 0.8388 0.40583 0.055 Uiso 1 calc R .
C33 C 0.9812(2) 0.8532(2) 0.3622(2) 0.0496(10) Uani 1 d . .
H33 H 1.0321 0.8654 0.3701 0.060 Uiso 1 calc R .
C34 C 0.9472(2) 0.8915(2) 0.3210(2) 0.0459(10) Uani 1 d . .
H34A H 0.8981 0.8777 0.3114 0.055 Uiso 1 calc R .
H34B H 0.9774 0.8914 0.2882 0.055 Uiso 1 calc R .
C35 C 0.9406(2) 0.9503(2) 0.3421(2) 0.0474(10) Uani 1 d . .
H35 H 0.9915 0.9627 0.3499 0.057 Uiso 1 calc R .
C36 C 0.9110(2) 0.9902(2) 0.3007(2) 0.0452(10) Uani 1 d . .
H36A H 0.9372 0.9844 0.2665 0.054 Uiso 1 calc R .
H36B H 0.9212 1.0282 0.3127 0.054 Uiso 1 calc R .
C37 C 0.8293(2) 0.98435(14) 0.29063(14) 0.0387(9) Uani 1 d . .
H37 H 0.8127 1.01745 0.27027 0.046 Uiso 1 calc R .
C38 C 0.7849(2) 0.98117(14) 0.34223(13) 0.0325(8) Uani 1 d . .
H38 H 0.7855 1.01876 0.35839 0.039 Uiso 1 calc R .
C39 C 0.8171(2) 0.94182(14) 0.38441(13) 0.0342(8) Uani 1 d . .
H39 H 0.8147 0.90414 0.36851 0.041 Uiso 1 calc R .
C40 C 0.8992(2) 0.9534(2) 0.39590(14) 0.0408(9) Uani 1 d . .
C41 C 0.7699(2) 0.9404(2) 0.43468(14) 0.0443(9) Uani 1 d . .
H41A H 0.7733 0.9764 0.45295 0.053 Uiso 1 calc R .
H41B H 0.7894 0.9122 0.45940 0.053 Uiso 1 calc R .
C42 C 0.6896(2) 0.9277(2) 0.42325(14) 0.0404(9) Uani 1 d . .
H42A H 0.6853 0.8900 0.40874 0.048 Uiso 1 calc R .
H42B H 0.6617 0.9293 0.45714 0.048 Uiso 1 calc R .
C43 C 0.6572(2) 0.96808(13) 0.38358(14) 0.0344(8) Uani 1 d . .
C44 C 0.7046(2) 0.96638(14) 0.33296(13) 0.0333(8) Uani 1 d . .
H44 H 0.7045 0.92721 0.32083 0.040 Uiso 1 calc R .
C45 C 0.6617(2) 0.99812(15) 0.29096(15) 0.0392(9) Uani 1 d . .
H45A H 0.6744 0.98575 0.25436 0.047 Uiso 1 calc R .
H45B H 0.6709 1.03810 0.29388 0.047 Uiso 1 calc R .
C46 C 0.5820(2) 0.98427(14) 0.30453(15) 0.0400(9) Uani 1 d . .
H46A H 0.5601 0.96169 0.27575 0.048 Uiso 1 calc R .
H46B H 0.5530 1.01839 0.30839 0.048 Uiso 1 calc R .
C47 C 0.5828(2) 0.95194(14) 0.35795(14) 0.0354(8) Uani 1 d . .
H47 H 0.5862 0.91211 0.34840 0.042 Uiso 1 calc R .
C48 C 0.6515(2) 1.02610(15) 0.4080(2) 0.0466(10) Uani 1 d . .
H48A H 0.6304 1.05127 0.3815 0.070 Uiso 1 calc R .
H48B H 0.7002 1.03900 0.4181 0.070 Uiso 1 calc R .
H48C H 0.6202 1.02494 0.4398 0.070 Uiso 1 calc R .
C49 C 0.9098(2) 1.0108(2) 0.4209(2) 0.0569(11) Uani 1 d . .
H49A H 0.8887 1.0387 0.3971 0.085 Uiso 1 calc R .
H49B H 0.9620 1.0180 0.4256 0.085 Uiso 1 calc R .
H49C H 0.8854 1.0122 0.4558 0.085 Uiso 1 calc R .
C50 C 0.5118(2) 0.95914(14) 0.3901(2) 0.0408(9) Uani 1 d . .
H50 H 0.5076 0.99924 0.3983 0.049 Uiso 1 calc R .
C51 C 0.5122(2) 0.9295(2) 0.4435(2) 0.0537(11) Uani 1 d . .
H51A H 0.4656 0.9358 0.4618 0.081 Uiso 1 calc R .
H51B H 0.5521 0.9437 0.4656 0.081 Uiso 1 calc R .
H51C H 0.5190 0.8901 0.4376 0.081 Uiso 1 calc R .
C52 C 0.4445(2) 0.9441(2) 0.3561(2) 0.0481(10) Uani 1 d . .
H52A H 0.4012 0.9450 0.3797 0.058 Uiso 1 calc R .
H52B H 0.4379 0.9731 0.3287 0.058 Uiso 1 calc R .
C53 C 0.4460(2) 0.8885(2) 0.3276(2) 0.0516(11) Uani 1 d . .
H53A H 0.4033 0.8863 0.3035 0.062 Uiso 1 calc R .
H53B H 0.4903 0.8867 0.3051 0.062 Uiso 1 calc R .
C54 C 0.4451(2) 0.8396(2) 0.3638(2) 0.0515(11) Uani 1 d . .
O5 O 0.4027(2) 0.83142(12) 0.39985(15) 0.0779(10) Uani 1 d . .
O6 O 0.49738(14) 0.80375(10) 0.35053(11) 0.0474(7) Uani 1 d . .
O7 O 0.8452(2) 0.98298(11) 0.18435(11) 0.0586(8) Uani 1 d . .
O8 O 0.81354(12) 0.93601(9) 0.25822(9) 0.0350(6) Uani 1 d . .
C55 C 0.8242(2) 0.9411(2) 0.20531(14) 0.0400(9) Uani 1 d . .
C56 C 0.8098(3) 0.8888(2) 0.1767(2) 0.0570(11) Uani 1 d . .
H56A H 0.7594 0.8768 0.1847 0.068 Uiso 1 calc R .
H56B H 0.8434 0.8603 0.1906 0.068 Uiso 1 calc R .
C57 C 0.8191(3) 0.8928(2) 0.1154(2) 0.0612(12) Uani 1 d . .
H57A H 0.8626 0.9155 0.1073 0.073 Uiso 1 calc R .
H57B H 0.8278 0.8556 0.1008 0.073 Uiso 1 calc R .
C58 C 0.7579(3) 0.9160(3) 0.0895(2) 0.095(2) Uani 1 d . .
H58 H 0.7148 0.8962 0.0982 0.114 Uiso 1 calc R .
C59 C 0.7450(5) 0.9520(3) 0.0609(2) 0.135(3) Uani 1 d . .
H59A H 0.7831 0.9754 0.0489 0.162 Uiso 1 calc R .
H59B H 0.6964 0.9583 0.0494 0.162 Uiso 1 calc R .
C1S C 0.7218(5) 0.7927(4) 0.5769(3) 0.068(3) Uani 0.455 d PDU 1
H1S H 0.6793 0.7732 0.5934 0.082 Uiso 0.455 calc PR 1
Cl1S Cl 0.7923(3) 0.74708(14) 0.5687(2) 0.0540(10) Uani 0.455 d PDU 1
Cl2S Cl 0.6940(2) 0.8234(2) 0.5159(2) 0.0729(14) Uani 0.455 d PDU 1
Cl3S Cl 0.7481(2) 0.84812(11) 0.6188(2) 0.1035(13) Uani 0.455 d PDU 1
O1T O 0.7549(5) 0.8095(3) 0.4651(4) 0.100(3) Uani 0.475 d PDU 2
C1T C 0.7022(7) 0.8061(9) 0.5554(8) 0.168(8) Uani 0.475 d PDU 2
H1TA H 0.6547 0.8088 0.5377 0.251 Uiso 0.475 calc PR 2
H1TB H 0.7088 0.8375 0.5796 0.251 Uiso 0.475 calc PR 2
H1TC H 0.7047 0.7719 0.5760 0.251 Uiso 0.475 calc PR 2
C2T C 0.7622(7) 0.8064(3) 0.5134(5) 0.119(5) Uani 0.475 d PDU 2
C3T C 0.8371(6) 0.8024(8) 0.5384(6) 0.160(7) Uani 0.475 d PDU 2
H3TA H 0.8742 0.8027 0.5102 0.240 Uiso 0.475 calc PR 2
H3TB H 0.8407 0.7681 0.5588 0.240 Uiso 0.475 calc PR 2
H3TC H 0.8448 0.8337 0.5624 0.240 Uiso 0.475 calc PR 2
C1U C 0.7908(9) 0.7970(6) 0.5327(9) 0.064(7) Uani 0.07 d PGU 3
H1U H 0.8294 0.7881 0.5057 0.076 Uiso 0.07 d PG 3
Cl1U Cl 0.7802(23) 0.7390(7) 0.5752(17) 0.0540(10) Uani 0.07 d PGU 3
Cl2U Cl 0.8199(10) 0.8554(6) 0.5696(6) 0.063(5) Uani 0.07 d PGU 3
Cl3U Cl 0.7089(13) 0.8110(9) 0.4974(12) 0.055(7) Uani 0.07 d PGU 3

loop_
_atom_type_symbol
_atom_type_description
_atom_type_scat_dispersion_real
_atom_type_scat_dispersion_imag
_atom_type_scat_source
C C 0.0033 0.0016 'International Tables Vol C Tables 4.2.6.8 and 6.1.1.4'
H H 0.0000 0.0000 'International Tables Vol C Tables 4.2.6.8 and 6.1.1.4'
O O 0.0106 0.0060 'International Tables Vol C Tables 4.2.6.8 and 6.1.1.4'
Cl Cl 0.1484 0.1585 'International Tables Vol C Tables 4.2.6.8 and 6.1.1.4'

loop_
_geom_angle_atom_site_label_1
_geom_angle_atom_site_label_2
_geom_angle_atom_site_label_3
_geom_angle
C2 C1 C10 114.1(3)
C2 C1 H1A 108.7
C10 C1 H1A 108.7
C2 C1 H1B 108.7
C10 C1 H1B 108.7
H1A C1 H1B 107.6
C3 C2 C1 109.2(3)
C3 C2 H2A 109.8
C1 C2 H2A 109.8
C3 C2 H2B 109.8
C1 C2 H2B 109.8
H2A C2 H2B 108.3
O6 C3 C2 110.4(3)
O6 C3 C4 106.7(3)
C2 C3 C4 110.7(3)
O6 C3 H3 109.7
C2 C3 H3 109.7
C4 C3 H3 109.7
C3 C4 C5 112.6(3)
C3 C4 H4A 109.1
C5 C4 H4A 109.1
C3 C4 H4B 109.1
C5 C4 H4B 109.1
H4A C4 H4B 107.8
C6 C5 C4 110.8(3)
C6 C5 C10 112.3(3)
C4 C5 C10 111.9(3)
C6 C5 H5 107.2
C4 C5 H5 107.2
C10 C5 H5 107.2
C7 C6 C5 114.5(3)
C7 C6 H6A 108.6
C5 C6 H6A 108.6
C7 C6 H6B 108.6
C5 C6 H6B 108.6
H6A C6 H6B 107.6
O4 C7 C6 110.6(3)
O4 C7 C8 106.2(3)
C6 C7 C8 112.4(3)
O4 C7 H7 109.2
C6 C7 H7 109.2
C8 C7 H7 109.2
C14 C8 C7 111.8(3)
C14 C8 C9 109.3(3)
C7 C8 C9 112.8(3)
C14 C8 H8 107.6
C7 C8 H8 107.6
C9 C8 H8 107.6
C11 C9 C8 109.9(3)
C11 C9 C10 114.5(3)
C8 C9 C10 112.6(3)
C11 C9 H9 106.4
C8 C9 H9 106.4
C10 C9 H9 106.4
C9 C10 C5 110.2(3)
C9 C10 C1 112.7(3)
C5 C10 C1 108.1(3)
C9 C10 C19 110.4(3)
C5 C10 C19 109.4(3)
C1 C10 C19 105.8(3)
C9 C11 C12 114.3(3)
C9 C11 H11A 108.7
C12 C11 H11A 108.7
C9 C11 H11B 108.7
C12 C11 H11B 108.7
H11A C11 H11B 107.6
C13 C12 C11 111.4(3)
C13 C12 H12A 109.4
C11 C12 H12A 109.4
C13 C12 H12B 109.4
C11 C12 H12B 109.4
H12A C12 H12B 108.0
C12 C13 C14 106.9(3)
C12 C13 C18 110.5(3)
C14 C13 C18 112.5(3)
C12 C13 C17 116.6(3)
C14 C13 C17 99.3(3)
C18 C13 C17 110.5(3)
C8 C14 C15 118.9(3)
C8 C14 C13 115.2(3)
C15 C14 C13 104.1(3)
C8 C14 H14 105.9
C15 C14 H14 105.9
C13 C14 H14 105.9
C14 C15 C16 104.2(3)
C14 C15 H15A 110.9
C16 C15 H15A 110.9
C14 C15 H15B 110.9
C16 C15 H15B 110.9
H15A C15 H15B 108.9
C15 C16 C17 106.7(3)
C15 C16 H16A 110.4
C17 C16 H16A 110.4
C15 C16 H16B 110.4
C17 C16 H16B 110.4
H16A C16 H16B 108.6
C20 C17 C13 119.5(3)
C20 C17 C16 112.9(3)
C13 C17 C16 102.7(3)
C20 C17 H17 107.0
C13 C17 H17 107.0
C16 C17 H17 107.0
C13 C18 H18A 109.5
C13 C18 H18B 109.5
H18A C18 H18B 109.5
C13 C18 H18C 109.5
H18A C18 H18C 109.5
H18B C18 H18C 109.5
C10 C19 H19A 109.5
C10 C19 H19B 109.5
H19A C19 H19B 109.5
C10 C19 H19C 109.5
H19A C19 H19C 109.5
H19B C19 H19C 109.5
C21 C20 C22 111.6(3)
C21 C20 C17 113.6(3)
C22 C20 C17 112.0(3)
C21 C20 H20 106.3
C22 C20 H20 106.3
C17 C20 H20 106.3
C20 C21 H21A 109.5
C20 C21 H21B 109.5
H21A C21 H21B 109.5
C20 C21 H21C 109.5
H21A C21 H21C 109.5
H21B C21 H21C 109.5
C20 C22 C23 115.7(3)
C20 C22 H22A 108.4
C23 C22 H22A 108.4
C20 C22 H22B 108.4
C23 C22 H22B 108.4
H22A C22 H22B 107.4
C24 C23 C22 115.4(4)
C24 C23 H23A 108.4
C22 C23 H23A 108.4
C24 C23 H23B 108.4
C22 C23 H23B 108.4
H23A C23 H23B 107.5
O1 C24 O2 123.3(4)
O1 C24 C23 125.4(4)
O2 C24 C23 111.3(4)
C24 O2 C33 118.2(3)
C25 O4 C7 119.3(3)
O3 C25 O4 118.6(12)
O3* C25 O4 124.9(10)
O3 C25 C26 123.0(13)
O4 C25 C26 118.4(5)
O3* C25 C26* 127.7(11)
O4 C25 C26* 107.4(5)
C25 C26 C27 110.7(11)
C25 C26 H26A 109.5
C27 C26 H26A 109.5
C25 C26 H26B 109.5
C27 C26 H26B 109.5
H26A C26 H26B 108.1
C28 C27 C26 112.3(7)
C28 C27 H27A 109.1
C26 C27 H27A 109.1
C28 C27 H27B 109.1
C26 C27 H27B 109.1
H27A C27 H27B 107.9
C29 C28 C27 120.3(9)
C29 C28 H28 119.8
C27 C28 H28 119.8
C28 C29 H29A 120.0
C28 C29 H29B 120.0
H29A C29 H29B 120.0
C25 C26* C27* 111.5(8)
C25 C26* H26C 109.3
C27* C26* H26C 109.3
C25 C26* H26D 109.3
C27* C26* H26D 109.3
H26C C26* H26D 108.0
C28* C27* C26* 111.3(6)
C28* C27* H27C 109.4
C26* C27* H27C 109.4
C28* C27* H27D 109.4
C26* C27* H27D 109.4
H27C C27* H27D 108.0
C29* C28* C27* 119.0(8)
C29* C28* H28* 120.5
C27* C28* H28* 120.5
C28* C29* H29C 120.0
C28* C29* H29D 120.0
H29C C29* H29D 120.0
C32 C31 C40 115.0(3)
C32 C31 H31A 108.5
C40 C31 H31A 108.5
C32 C31 H31B 108.5
C40 C31 H31B 108.5
H31A C31 H31B 107.5
C33 C32 C31 108.8(3)
C33 C32 H32A 109.9
C31 C32 H32A 109.9
C33 C32 H32B 109.9
C31 C32 H32B 109.9
H32A C32 H32B 108.3
O2 C33 C32 110.7(3)
O2 C33 C34 106.7(3)
C32 C33 C34 110.7(3)
O2 C33 H33 109.6
C32 C33 H33 109.6
C34 C33 H33 109.6
C33 C34 C35 111.9(3)
C33 C34 H34A 109.2
C35 C34 H34A 109.2
C33 C34 H34B 109.2
C35 C34 H34B 109.2
H34A C34 H34B 107.9
C36 C35 C34 113.1(3)
C36 C35 C40 112.7(3)
C34 C35 C40 112.5(3)
C36 C35 H35 106.0
C34 C35 H35 106.0
C40 C35 H35 106.0
C35 C36 C37 113.8(3)
C35 C36 H36A 108.8
C37 C36 H36A 108.8
C35 C36 H36B 108.8
C37 C36 H36B 108.8
H36A C36 H36B 107.7
O8 C37 C36 111.2(3)
O8 C37 C38 108.8(3)
C36 C37 C38 113.0(3)
O8 C37 H37 107.9
C36 C37 H37 107.9
C38 C37 H37 107.9
C37 C38 C44 113.4(3)
C37 C38 C39 113.8(3)
C44 C38 C39 109.0(3)
C37 C38 H38 106.7
C44 C38 H38 106.7
C39 C38 H38 106.7
C41 C39 C38 111.0(3)
C41 C39 C40 113.6(3)
C38 C39 C40 112.6(3)
C41 C39 H39 106.3
C38 C39 H39 106.3
C40 C39 H39 106.3
C31 C40 C49 107.2(3)
C31 C40 C35 108.5(3)
C49 C40 C35 109.4(3)
C31 C40 C39 112.8(3)
C49 C40 C39 111.1(3)
C35 C40 C39 107.8(3)
C39 C41 C42 113.4(3)
C39 C41 H41A 108.9
C42 C41 H41A 108.9
C39 C41 H41B 108.9
C42 C41 H41B 108.9
H41A C41 H41B 107.7
C43 C42 C41 111.7(3)
C43 C42 H42A 109.3
C41 C42 H42A 109.3
C43 C42 H42B 109.3
C41 C42 H42B 109.3
H42A C42 H42B 107.9
C42 C43 C44 107.3(3)
C42 C43 C48 111.2(3)
C44 C43 C48 112.8(3)
C42 C43 C47 116.7(3)
C44 C43 C47 98.7(3)
C48 C43 C47 109.5(3)
C45 C44 C38 118.8(3)
C45 C44 C43 105.1(3)
C38 C44 C43 114.5(3)
C45 C44 H44 105.8
C38 C44 H44 105.8
C43 C44 H44 105.8
C44 C45 C46 103.2(3)
C44 C45 H45A 111.1
C46 C45 H45A 111.1
C44 C45 H45B 111.1
C46 C45 H45B 111.1
H45A C45 H45B 109.1
C45 C46 C47 106.9(3)
C45 C46 H46A 110.3
C47 C46 H46A 110.3
C45 C46 H46B 110.3
C47 C46 H46B 110.3
H46A C46 H46B 108.6
C50 C47 C46 112.5(3)
C50 C47 C43 119.9(3)
C46 C47 C43 103.6(3)
C50 C47 H47 106.7
C46 C47 H47 106.7
C43 C47 H47 106.7
C43 C48 H48A 109.5
C43 C48 H48B 109.5
H48A C48 H48B 109.5
C43 C48 H48C 109.5
H48A C48 H48C 109.5
H48B C48 H48C 109.5
C40 C49 H49A 109.5
C40 C49 H49B 109.5
H49A C49 H49B 109.5
C40 C49 H49C 109.5
H49A C49 H49C 109.5
H49B C49 H49C 109.5
C51 C50 C47 113.6(3)
C51 C50 C52 112.0(3)
C47 C50 C52 111.3(3)
C51 C50 H50 106.4
C47 C50 H50 106.4
C52 C50 H50 106.4
C50 C51 H51A 109.5
C50 C51 H51B 109.5
H51A C51 H51B 109.5
C50 C51 H51C 109.5
H51A C51 H51C 109.5
H51B C51 H51C 109.5
C53 C52 C50 116.9(3)
C53 C52 H52A 108.1
C50 C52 H52A 108.1
C53 C52 H52B 108.1
C50 C52 H52B 108.1
H52A C52 H52B 107.3
C54 C53 C52 115.1(4)
C54 C53 H53A 108.5
C52 C53 H53A 108.5
C54 C53 H53B 108.5
C52 C53 H53B 108.5
H53A C53 H53B 107.5
O5 C54 O6 122.6(4)
O5 C54 C53 126.1(4)
O6 C54 C53 111.2(4)
C54 O6 C3 118.4(3)
C55 O8 C37 116.3(3)
O7 C55 O8 123.4(3)
O7 C55 C56 124.9(3)
O8 C55 C56 111.7(3)
C55 C56 C57 113.8(3)
C55 C56 H56A 108.8
C57 C56 H56A 108.8
C55 C56 H56B 108.8
C57 C56 H56B 108.8
H56A C56 H56B 107.7
C58 C57 C56 113.0(4)
C58 C57 H57A 109.0
C56 C57 H57A 109.0
C58 C57 H57B 109.0
C56 C57 H57B 109.0
H57A C57 H57B 107.8
C59 C58 C57 138.4(8)
C59 C58 H58 110.8
C57 C58 H58 110.8
C58 C59 H59A 120.0
C58 C59 H59B 120.0
H59A C59 H59B 120.0
Cl1S C1S Cl2S 112.8(5)
Cl1S C1S Cl3S 110.9(5)
Cl2S C1S Cl3S 105.3(6)
Cl1S C1S H1S 109.3
Cl2S C1S H1S 109.3
Cl3S C1S H1S 109.3
C2T C1T H1TA 109.5
C2T C1T H1TB 109.5
H1TA C1T H1TB 109.5
C2T C1T H1TC 109.5
H1TA C1T H1TC 109.5
H1TB C1T H1TC 109.5
O1T C2T C3T 120.9(12)
O1T C2T C1T 127.3(13)
C3T C2T C1T 111.8(8)
C2T C3T H3TA 109.5
C2T C3T H3TB 109.5
H3TA C3T H3TB 109.5
C2T C3T H3TC 109.5
H3TA C3T H3TC 109.5
H3TB C3T H3TC 109.5
Cl3U C1U Cl2U 111.0
Cl3U C1U Cl1U 110.9
Cl2U C1U Cl1U 110.9
Cl3U C1U H1U 107.9
Cl2U C1U H1U 108.0
Cl1U C1U H1U 107.9

loop_
_geom_bond_atom_site_label_1
_geom_bond_atom_site_label_2
_geom_bond_distance
C1 C2 1.527(6)
C1 C10 1.551(5)
C1 H1A 0.99
C1 H1B 0.99
C2 C3 1.501(6)
C2 H2A 0.99
C2 H2B 0.99
C3 O6 1.466(4)
C3 C4 1.503(5)
C3 H3 1.00
C4 C5 1.545(5)
C4 H4A 0.99
C4 H4B 0.99
C5 C6 1.528(5)
C5 C10 1.546(5)
C5 H5 1.00
C6 C7 1.518(5)
C6 H6A 0.99
C6 H6B 0.99
C7 O4 1.470(4)
C7 C8 1.523(5)
C7 H7 1.00
C8 C14 1.520(5)
C8 C9 1.539(5)
C8 H8 1.00
C9 C11 1.534(5)
C9 C10 1.540(5)
C9 H9 1.00
C10 C19 1.558(5)
C11 C12 1.535(5)
C11 H11A 0.99
C11 H11B 0.99
C12 C13 1.532(5)
C12 H12A 0.99
C12 H12B 0.99
C13 C14 1.538(5)
C13 C18 1.550(5)
C13 C17 1.556(5)
C14 C15 1.524(5)
C14 H14 1.00
C15 C16 1.532(6)
C15 H15A 0.99
C15 H15B 0.99
C16 C17 1.559(5)
C16 H16A 0.99
C16 H16B 0.99
C17 C20 1.533(5)
C17 H17 1.00
C18 H18A 0.98
C18 H18B 0.98
C18 H18C 0.98
C19 H19A 0.98
C19 H19B 0.98
C19 H19C 0.98
C20 C21 1.525(6)
C20 C22 1.530(6)
C20 H20 1.00
C21 H21A 0.98
C21 H21B 0.98
C21 H21C 0.98
C22 C23 1.538(6)
C22 H22A 0.99
C22 H22B 0.99
C23 C24 1.490(6)
C23 H23A 0.99
C23 H23B 0.99
C24 O1 1.203(5)
C24 O2 1.339(5)
O2 C33 1.470(5)
O4 C25 1.323(5)
C25 O3 1.211(5)
C25 O3* 1.212(5)
C25 C26 1.506(5)
C25 C26* 1.512(5)
C26 C27 1.538(5)
C26 H26A 0.99
C26 H26B 0.99
C27 C28 1.501(5)
C27 H27A 0.99
C27 H27B 0.99
C28 C29 1.344(5)
C28 H28 0.95
C29 H29A 0.95
C29 H29B 0.95
C26* C27* 1.539(5)
C26* H26C 0.99
C26* H26D 0.99
C27* C28* 1.504(5)
C27* H27C 0.99
C27* H27D 0.99
C28* C29* 1.345(5)
C28* H28* 0.95
C29* H29C 0.95
C29* H29D 0.95
C31 C32 1.527(5)
C31 C40 1.527(5)
C31 H31A 0.99
C31 H31B 0.99
C32 C33 1.500(5)
C32 H32A 0.99
C32 H32B 0.99
C33 C34 1.522(5)
C33 H33 1.00
C34 C35 1.530(6)
C34 H34A 0.99
C34 H34B 0.99
C35 C36 1.519(5)
C35 C40 1.545(5)
C35 H35 1.00
C36 C37 1.526(5)
C36 H36A 0.99
C36 H36B 0.99
C37 O8 1.457(4)
C37 C38 1.527(5)
C37 H37 1.00
C38 C44 1.533(5)
C38 C39 1.542(5)
C38 H38 1.00
C39 C41 1.525(5)
C39 C40 1.559(5)
C39 H39 1.00
C40 C49 1.542(5)
C41 C42 1.533(5)
C41 H41A 0.99
C41 H41B 0.99
C42 C43 1.516(5)
C42 H42A 0.99
C42 H42B 0.99
C43 C44 1.536(5)
C43 C48 1.541(5)
C43 C47 1.557(5)
C44 C45 1.522(5)
C44 H44 1.00
C45 C46 1.539(5)
C45 H45A 0.99
C45 H45B 0.99
C46 C47 1.549(5)
C46 H46A 0.99
C46 H46B 0.99
C47 C50 1.540(5)
C47 H47 1.00
C48 H48A 0.98
C48 H48B 0.98
C48 H48C 0.98
C49 H49A 0.98
C49 H49B 0.98
C49 H49C 0.98
C50 C51 1.516(5)
C50 C52 1.541(5)
C50 H50 1.00
C51 H51A 0.98
C51 H51B 0.98
C51 H51C 0.98
C52 C53 1.530(5)
C52 H52A 0.99
C52 H52B 0.99
C53 C54 1.493(6)
C53 H53A 0.99
C53 H53B 0.99
C54 O5 1.206(5)
C54 O6 1.338(4)
O7 C55 1.209(4)
O8 C55 1.342(4)
C55 C56 1.482(5)
C56 C57 1.545(6)
C56 H56A 0.99
C56 H56B 0.99
C57 C58 1.413(7)
C57 H57A 0.99
C57 H57B 0.99
C58 C59 1.155(7)
C58 H58 0.95
C59 H59A 0.95
C59 H59B 0.95
C1S Cl1S 1.716(8)
C1S Cl2S 1.771(8)
C1S Cl3S 1.774(8)
C1S H1S 1.00
O1T C2T 1.214(9)
C1T C2T 1.520(9)
C1T H1TA 0.98
C1T H1TB 0.98
C1T H1TC 0.98
C2T C3T 1.512(9)
C2T H1U 1.33(2)
C3T H3TA 0.98
C3T H3TB 0.98
C3T H3TC 0.98
C3T H1U 0.90(3)
C1U Cl3U 1.78
C1U Cl2U 1.78
C1U Cl1U 1.78
C1U H1U 1.00

loop_
_geom_torsion_atom_site_label_1
_geom_torsion_atom_site_label_2
_geom_torsion_atom_site_label_3
_geom_torsion_atom_site_label_4
_geom_torsion
C10 C1 C2 C3 58.6(4)
C1 C2 C3 O6 -176.0(3)
C1 C2 C3 C4 -58.1(4)
O6 C3 C4 C5 177.9(3)
C2 C3 C4 C5 57.7(4)
C3 C4 C5 C6 179.1(3)
C3 C4 C5 C10 -54.7(4)
C4 C5 C6 C7 74.8(4)
C10 C5 C6 C7 -51.2(4)
C5 C6 C7 O4 -69.4(4)
C5 C6 C7 C8 49.1(4)
O4 C7 C8 C14 -52.3(4)
C6 C7 C8 C14 -173.3(3)
O4 C7 C8 C9 71.4(3)
C6 C7 C8 C9 -49.7(4)
C14 C8 C9 C11 -52.6(4)
C7 C8 C9 C11 -177.6(3)
C14 C8 C9 C10 178.5(3)
C7 C8 C9 C10 53.4(4)
C11 C9 C10 C5 179.3(3)
C8 C9 C10 C5 -54.1(4)
C11 C9 C10 C1 58.4(4)
C8 C9 C10 C1 -175.0(3)
C11 C9 C10 C19 -59.6(4)
C8 C9 C10 C19 66.9(4)
C6 C5 C10 C9 52.6(4)
C4 C5 C10 C9 -72.8(4)
C6 C5 C10 C1 176.2(3)
C4 C5 C10 C1 50.8(4)
C6 C5 C10 C19 -69.1(4)
C4 C5 C10 C19 165.5(3)
C2 C1 C10 C9 67.7(4)
C2 C1 C10 C5 -54.4(4)
C2 C1 C10 C19 -171.5(3)
C8 C9 C11 C12 53.4(4)
C10 C9 C11 C12 -178.6(3)
C9 C11 C12 C13 -55.6(4)
C11 C12 C13 C14 54.4(4)
C11 C12 C13 C18 -68.3(4)
C11 C12 C13 C17 164.4(3)
C7 C8 C14 C15 -51.1(4)
C9 C8 C14 C15 -176.7(3)
C7 C8 C14 C13 -175.7(3)
C9 C8 C14 C13 58.7(4)
C12 C13 C14 C8 -58.8(4)
C18 C13 C14 C8 62.7(4)
C17 C13 C14 C8 179.6(3)
C12 C13 C14 C15 169.1(3)
C18 C13 C14 C15 -69.4(4)
C17 C13 C14 C15 47.6(3)
C8 C14 C15 C16 -163.6(3)
C13 C14 C15 C16 -33.8(4)
C14 C15 C16 C17 6.2(4)
C12 C13 C17 C20 77.5(4)
C14 C13 C17 C20 -168.2(3)
C18 C13 C17 C20 -49.8(4)
C12 C13 C17 C16 -156.6(3)
C14 C13 C17 C16 -42.3(3)
C18 C13 C17 C16 76.1(3)
C15 C16 C17 C20 152.9(3)
C15 C16 C17 C13 22.9(4)
C13 C17 C20 C21 -56.3(4)
C16 C17 C20 C21 -177.1(3)
C13 C17 C20 C22 176.1(3)
C16 C17 C20 C22 55.2(4)
C21 C20 C22 C23 -78.3(4)
C17 C20 C22 C23 50.4(5)
C20 C22 C23 C24 66.8(5)
C22 C23 C24 O1 52.6(6)
C22 C23 C24 O2 -129.6(4)
O1 C24 O2 C33 1.9(6)
C23 C24 O2 C33 -175.8(3)
C6 C7 O4 C25 -88.2(5)
C8 C7 O4 C25 149.6(4)
C7 O4 C25 O3 13.8(15)
C7 O4 C25 O3* -12.2(13)
C7 O4 C25 C26 -163.1(8)
C7 O4 C25 C26* 168.2(5)
O3 C25 C26 C27 152.0(16)
O3* C25 C26 C27 174.0(13)
O4 C25 C26 C27 -31.3(13)
C26* C25 C26 C27 42.4(12)
C25 C26 C27 C28 82.5(21)
C26 C27 C28 C29 -140.3(22)
O3 C25 C26* C27* -147.7(15)
O3* C25 C26* C27* -118.6(13)
O4 C25 C26* C27* 61.0(9)
C26 C25 C26* C27* -56.8(13)
C25 C26* C27* C28* -93.7(14)
C26* C27* C28* C29* 147.6(16)
C40 C31 C32 C33 58.2(4)
C24 O2 C33 C32 -92.5(4)
C24 O2 C33 C34 147.0(3)
C31 C32 C33 O2 -175.9(3)
C31 C32 C33 C34 -57.8(4)
O2 C33 C34 C35 178.4(3)
C32 C33 C34 C35 57.9(4)
C33 C34 C35 C36 176.6(3)
C33 C34 C35 C40 -54.4(4)
C34 C35 C36 C37 74.5(4)
C40 C35 C36 C37 -54.4(4)
C35 C36 C37 O8 -75.6(4)
C35 C36 C37 C38 47.0(4)
O8 C37 C38 C44 -47.0(4)
C36 C37 C38 C44 -171.0(3)
O8 C37 C38 C39 78.3(3)
C36 C37 C38 C39 -45.7(4)
C37 C38 C39 C41 -179.7(3)
C44 C38 C39 C41 -52.1(4)
C37 C38 C39 C40 51.6(4)
C44 C38 C39 C40 179.2(3)
C32 C31 C40 C49 -171.7(3)
C32 C31 C40 C35 -53.7(4)
C32 C31 C40 C39 65.7(4)
C36 C35 C40 C31 179.7(3)
C34 C35 C40 C31 50.5(4)
C36 C35 C40 C49 -63.6(4)
C34 C35 C40 C49 167.2(3)
C36 C35 C40 C39 57.3(4)
C34 C35 C40 C39 -71.9(4)
C41 C39 C40 C31 57.1(4)
C38 C39 C40 C31 -175.5(3)
C41 C39 C40 C49 -63.2(4)
C38 C39 C40 C49 64.1(4)
C41 C39 C40 C35 176.8(3)
C38 C39 C40 C35 -55.8(4)
C38 C39 C41 C42 53.2(4)
C40 C39 C41 C42 -178.7(3)
C39 C41 C42 C43 -56.1(4)
C41 C42 C43 C44 56.0(4)
C41 C42 C43 C48 -67.9(4)
C41 C42 C43 C47 165.5(3)
C37 C38 C44 C45 -49.5(4)
C39 C38 C44 C45 -177.4(3)
C37 C38 C44 C43 -174.7(3)
C39 C38 C44 C43 57.5(4)
C42 C43 C44 C45 168.8(3)
C48 C43 C44 C45 -68.3(4)
C47 C43 C44 C45 47.2(3)
C42 C43 C44 C38 -59.1(4)
C48 C43 C44 C38 63.8(4)
C47 C43 C44 C38 179.3(3)
C38 C44 C45 C46 -164.1(3)
C43 C44 C45 C46 -34.6(3)
C44 C45 C46 C47 7.5(4)
C45 C46 C47 C50 152.3(3)
C45 C46 C47 C43 21.4(4)
C42 C43 C47 C50 78.2(4)
C44 C43 C47 C50 -167.3(3)
C48 C43 C47 C50 -49.2(4)
C42 C43 C47 C46 -155.5(3)
C44 C43 C47 C46 -41.0(3)
C48 C43 C47 C46 77.1(3)
C46 C47 C50 C51 -178.0(3)
C43 C47 C50 C51 -55.9(4)
C46 C47 C50 C52 54.4(4)
C43 C47 C50 C52 176.5(3)
C51 C50 C52 C53 -77.4(4)
C47 C50 C52 C53 51.1(4)
C50 C52 C53 C54 66.1(5)
C52 C53 C54 O5 50.9(6)
C52 C53 C54 O6 -130.8(4)
O5 C54 O6 C3 0.9(6)
C53 C54 O6 C3 -177.5(3)
C2 C3 O6 C54 -90.6(4)
C4 C3 O6 C54 149.0(3)
C36 C37 O8 C55 -79.6(4)
C38 C37 O8 C55 155.4(3)
C37 O8 C55 O7 -0.6(5)
C37 O8 C55 C56 177.3(3)
O7 C55 C56 C57 -3.9(6)
O8 C55 C56 C57 178.3(4)
C55 C56 C57 C58 -80.5(6)
C56 C57 C58 C59 124.6(8)
